data_2007535
loop_
_publ_author_name
'Luis, Santiago V. '
'Fr\'ias, Juan C.'
'Burguete, M. Isabel '
'Bolte, Michael'

_publ_section_title
;
 Organization of the Cavity in a Bipyridyl Crown Ether Through
 Coordination with PdCl~2~
;
_journal_issue 8
_journal_name_full 'Acta Crystallographica Section C'
_journal_page_first 1093
_journal_page_last 1095
_journal_paper_doi 10.1107/S0108270198002558
_journal_volume 54
_journal_year 1998
_chemical_formula_iupac '[Pd Cl2 (C22 H30 N2 O6)]'
_chemical_formula_sum 'C22 H30 Cl2 N2 O6 Pd'
_chemical_formula_weight 595.78
_chemical_name_systematic
;
24,27-diaza-3,6,9,12,15,18-hexaoxa tricyclo [24.4.0.0^20,25^]
triaconta-1(26),20,22,24,27,29-hexaene dichloro palladium (II)
;
_space_group_IT_number 14
_symmetry_cell_setting monoclinic
_symmetry_space_group_name_Hall '-P 2ybc'
_symmetry_space_group_name_H-M 'P 1 21/c 1'
_audit_creation_method SHELXL-97
_cell_angle_alpha 90
_cell_angle_beta 92.3590(10)
_cell_angle_gamma 90
_cell_formula_units_Z 4
_cell_length_a 15.10150(10)
_cell_length_b 9.91280(10)
_cell_length_c 16.3279(2)
_cell_measurement_reflns_used 7965
_cell_measurement_temperature 173
_cell_measurement_theta_max 25
_cell_measurement_theta_min 1
_cell_volume 2442.19(4)
_computing_cell_refinement SMART
_computing_data_collection 'SMART (Siemens, 1995)'
_computing_data_reduction 'SAINT (Siemens, 1995)'
_computing_molecular_graphics 'XP in SHELXTL-Plus (Sheldrick, 1991)'
_computing_structure_refinement 'SHELXL97 (Sheldrick, 1997)'
_computing_structure_solution 'SHELXS97 (Sheldrick, 1990)'
_diffrn_ambient_temperature 173
_diffrn_measurement_device 'Siemens CCD three-circle'
_diffrn_measurement_method \w
_diffrn_radiation_monochromator 'highly oriented graphite crystal'
_diffrn_radiation_source 'fine-focus sealed tube'
_diffrn_radiation_type MoK\a
_diffrn_radiation_wavelength 0.71073
_diffrn_reflns_av_R_equivalents 0.026
_diffrn_reflns_av_sigmaI/netI 0.0216
_diffrn_reflns_limit_h_max 18
_diffrn_reflns_limit_h_min -18
_diffrn_reflns_limit_k_max 11
_diffrn_reflns_limit_k_min -11
_diffrn_reflns_limit_l_max 20
_diffrn_reflns_limit_l_min -17
_diffrn_reflns_number 21436
_diffrn_reflns_theta_full 26.32
_diffrn_reflns_theta_max 26.32
_diffrn_reflns_theta_min 2.40
_diffrn_standards_decay_% 0
_diffrn_standards_interval_time 0
_diffrn_standards_number 0
_exptl_absorpt_coefficient_mu 1.019
_exptl_absorpt_correction_T_max 0.858
_exptl_absorpt_correction_T_min 0.680
_exptl_absorpt_correction_type 'empirical (SADABS; Sheldrick, 1996)'
_exptl_crystal_colour 'transparent red'
_exptl_crystal_density_diffrn 1.620
_exptl_crystal_density_method 'not measured'
_exptl_crystal_description block
_exptl_crystal_F_000 1216
_exptl_crystal_size_max 0.43
_exptl_crystal_size_mid 0.25
_exptl_crystal_size_min 0.15
_refine_diff_density_max 0.794
_refine_diff_density_min -0.699
_refine_ls_extinction_method none
_refine_ls_goodness_of_fit_ref 1.138
_refine_ls_hydrogen_treatment 'H atoms treated by a mixture of independent and constrained refinement'
_refine_ls_matrix_type full
_refine_ls_number_parameters 322
_refine_ls_number_reflns 4893
_refine_ls_number_restraints 10
_refine_ls_restrained_S_all 1.149
_refine_ls_R_factor_all 0.033
_refine_ls_R_factor_gt 0.027
_refine_ls_shift/su_max 0.001
_refine_ls_shift/su_mean 0.000
_refine_ls_structure_factor_coef Fsqd
_refine_ls_weighting_details 'w = 1/[\s^2^(Fo^2^)+(0.0294P)^2^+1.8145P] where P = (Fo^2^+2Fc^2^)/3'
_refine_ls_weighting_scheme calc
_refine_ls_wR_factor_ref 0.067
_reflns_number_gt 4362
_reflns_number_total 4893
_reflns_threshold_expression I>2\s(I)
_cod_data_source_file jz1272.cif
_cod_data_source_block jz1272
_cod_depositor_comments
;
The following automatic conversions were performed:
'_symmetry_cell_setting' value 'Monoclinic' changed to 'monoclinic'
according to '/home/saulius/struct/CIF-dictionaries/cif_core.dic'
dictionary named 'cif_core.dic' version 2.4.1 from 2010-06-29.

Automatic conversion script
Id: cif_fix_enum 1527 2010-12-29 10:47:43Z saulius 

The following automatic conversions were performed:

'_refine_ls_weighting_scheme' value 'calc w =
1/[\s^2^(Fo^2^)+(0.0294P)^2^+1.8145P] where P = (Fo^2^+2Fc^2^)/3' was
changed to 'calc'. New tag '_refine_ls_weighting_details' was
created. The value of the new tag was set to 'w =
1/[\s^2^(Fo^2^)+(0.0294P)^2^+1.8145P] where P = (Fo^2^+2Fc^2^)/3'.

Automatic conversion script
Id: cif_fix_values 3143 2015-03-26 13:38:13Z robertas 
;
_cod_original_cell_volume 2442.18(4)
_cod_original_sg_symbol_H-M 'P 21/c'
_cod_database_code 2007535

loop_
_symmetry_equiv_pos_as_xyz
'x, y, z'
'-x, y+1/2, -z+1/2'
'-x, -y, -z'
'x, -y-1/2, z-1/2'

loop_
_atom_site_label
_atom_site_fract_x
_atom_site_fract_y
_atom_site_fract_z
_atom_site_U_iso_or_equiv
_atom_site_adp_type
_atom_site_calc_flag
_atom_site_refinement_flags
_atom_site_occupancy
_atom_site_disorder_assembly
_atom_site_disorder_group
_atom_site_type_symbol
Pd1 .029140(11) .390000(17) .126244(10) .02162(7) Uani d . 1 . . Pd
Cl1 -.09961(4) .43393(6) .04947(4) .02905(13) Uani d . 1 . . Cl
Cl2 .03521(4) .17495(6) .07217(4) .03382(14) Uani d . 1 . . Cl
C1 .17491(15) .5299(3) .41960(15) .0306(6) Uani d . 1 . . C
H1A .1495 .6185 .4033 .037 Uiso calc R 1 . . H
H1B .1377 .4898 .4618 .037 Uiso calc R 1 . . H
O2 .26420(11) .54572(19) .45101(10) .0309(4) Uani d . 1 . . O
C3 .26803(18) .6198(3) .52623(16) .0375(6) Uani d . 1 . . C
H3A .2299 .5763 .5665 .045 Uiso calc R 1 . . H
H3B .2465 .7130 .5166 .045 Uiso calc R 1 . . H
C4 .36308(18) .6223(3) .55900(16) .0384(6) Uani d . 1 . . C
H4A .3662 .6631 .6144 .046 Uiso calc R 1 . . H
H4B .3863 .5290 .5633 .046 Uiso calc R 1 . . H
O5 .41554(12) .6990(2) .50519(11) .0394(5) Uani d . 1 . . O
C6 .50522(17) .7103(3) .53461(16) .0366(6) Uani d . 1 . . C
H6A .5327 .6197 .5391 .044 Uiso calc R 1 . . H
H6B .5080 .7527 .5896 .044 Uiso calc R 1 . . H
C7 .5539(2) .7958(3) .47493(19) .0479(8) Uani d . 1 . . C
H7A .5613 .7457 .4232 .057 Uiso calc R 1 . . H
H7B .5202 .8794 .4623 .057 Uiso calc R 1 . . H
O8 .63862(12) .8280(2) .51222(12) .0464(5) Uani d D 1 . . O
C9 .7057(2) .8658(4) .4562(2) .0560(13) Uani d PD .866(8) A 1 C
H9A .7114 .7926 .4156 .067 Uiso calc PR .866(8) A 1 H
H9B .7632 .8731 .4874 .067 Uiso calc PR .866(8) A 1 H
C9' .6741(13) .9591(9) .4989(3) .035(6) Uiso d PD .134(8) A 2 C
H9C .7314 .9665 .5303 .042 Uiso calc PR .134(8) A 2 H
H9D .6334 1.0264 .5216 .042 Uiso calc PR .134(8) A 2 H
C10 .6889(2) .9955(4) .4112(2) .0676(11) Uani d D 1 . . C
H10A .6957 1.0687 .4522 .081 Uiso calc PR .423(7) B 1 H
H10B .7378 1.0064 .3731 .081 Uiso calc PR .423(7) B 1 H
H10C .6788 1.0940 .4078 .081 Uiso calc PR .577(7) B 2 H
H10D .7532 .9823 .4043 .081 Uiso calc PR .577(7) B 2 H
O11 .6082(2) 1.0221(5) .3644(3) .0398(17) Uani d PD .423(7) A 1 O
O11' .6463(3) .9407(6) .3372(2) .0709(19) Uani d PD .577(7) A 2 O
C12 .6238(4) .9723(9) .2842(3) .050(3) Uani d PD .423(7) A 1 C
H12A .6327 .8734 .2868 .060 Uiso calc PR .423(7) B 1 H
H12B .6786 1.0135 .2642 .060 Uiso calc PR .423(7) B 1 H
C12' .6065(4) 1.0525(6) .2949(3) .062(2) Uani d PD .577(7) A 2 C
H12C .6532 1.1115 .2737 .074 Uiso calc PR .577(7) B 2 H
H12D .5715 1.1061 .3332 .074 Uiso calc PR .577(7) B 2 H
C13 .5471(2) 1.0039(5) .22487(19) .0631(10) Uani d D 1 . . C
H13A .5302 1.1001 .2291 .076 Uiso calc PR .423(7) B 1 H
H13B .5637 .9856 .1679 .076 Uiso calc PR .423(7) B 1 H
H13C .5225 1.0837 .1954 .076 Uiso calc PR .577(7) B 2 H
H13D .5838 .9539 .1862 .076 Uiso calc PR .577(7) B 2 H
O14 .47476(14) .9189(3) .24640(14) .0556(6) Uani d . 1 . . O
C15 .41115(19) .9877(3) .2923(2) .0475(7) Uani d . 1 . . C
H15A .3774 1.0512 .2561 .057 Uiso calc R 1 . . H
H15B .4417 1.0406 .3364 .057 Uiso calc R 1 . . H
C16 .34835(18) .8891(3) .32915(18) .0373(6) Uani d . 1 . . C
H16A .3819 .8101 .3508 .045 Uiso calc R 1 . . H
H16B .3188 .9324 .3754 .045 Uiso calc R 1 . . H
O17 .28263(11) .84524(19) .26869(11) .0314(4) Uani d . 1 . . O
C18 .22631(15) .7489(2) .30560(14) .0251(5) Uani d . 1 . . C
H18A .2063 .7840 .3585 .030 Uiso calc R 1 . . H
H18B .2591 .6638 .3163 .030 Uiso calc R 1 . . H
N21 .04456(12) .5802(2) .17075(12) .0223(4) Uani d . 1 . . N
C22 .10988(14) .5953(2) .23187(14) .0214(5) Uani d . 1 . . C
C23 .14708(14) .7228(2) .24800(13) .0225(5) Uani d . 1 . . C
C24 .11011(15) .8339(3) .20545(15) .0265(5) Uani d . 1 . . C
H24 .1321 .9219 .2171 .032 Uiso calc R 1 . . H
C25 .04237(16) .8171(2) .14701(15) .0276(5) Uani d . 1 . . C
H25 .0170 .8929 .1191 .033 Uiso calc R 1 . . H
C26 .01205(15) .6881(2) .12973(14) .0251(5) Uani d . 1 . . C
H26 -.0328 .6755 .0879 .030 Uiso calc R 1 . . H
N31 .12901(13) .3587(2) .21223(12) .0260(4) Uani d . 1 . . N
C32 .14080(14) .4636(2) .26708(14) .0235(5) Uani d . 1 . . C
C33 .17804(15) .4376(3) .34587(15) .0278(5) Uani d . 1 . . C
C34 .21527(18) .3093(3) .36088(18) .0399(7) Uani d . 1 . . C
H34 .2444 .2910 .4124 .048 Uiso calc R 1 . . H
C35 .21004(19) .2103(3) .3020(2) .0446(7) Uani d . 1 . . C
H35 .2380 .1255 .3111 .054 Uiso calc R 1 . . H
C36 .16313(17) .2367(3) .22911(18) .0366(6) Uani d . 1 . . C
H36 .1550 .1663 .1900 .044 Uiso calc R 1 . . H

loop_
_atom_site_aniso_label
_atom_site_aniso_U_11
_atom_site_aniso_U_22
_atom_site_aniso_U_33
_atom_site_aniso_U_12
_atom_site_aniso_U_13
_atom_site_aniso_U_23
Pd1 .02208(10) .01810(11) .02458(10) -.00173(7) -.00042(6) .00009(7)
Cl1 .0250(3) .0313(3) .0304(3) -.0046(2) -.0040(2) .0031(2)
Cl2 .0401(3) .0212(3) .0398(3) -.0021(3) -.0022(3) -.0057(3)
C1 .0229(11) .0416(16) .0271(12) -.0055(11) -.0022(9) .0069(11)
O2 .0246(8) .0415(11) .0262(9) -.0040(8) -.0037(7) -.0016(8)
C3 .0335(13) .0507(18) .0283(13) -.0018(12) -.0008(10) -.0050(12)
C4 .0389(14) .0494(18) .0264(13) -.0043(13) -.0055(11) -.0019(12)
O5 .0341(10) .0449(12) .0382(10) -.0069(8) -.0115(8) .0078(9)
C6 .0325(13) .0418(16) .0348(14) -.0035(12) -.0098(11) .0013(12)
C7 .0425(16) .0494(19) .0498(17) -.0138(14) -.0216(13) .0124(14)
O8 .0348(10) .0583(14) .0448(11) -.0118(10) -.0147(9) .0158(10)
C9 .041(2) .062(3) .065(3) -.0130(18) -.0051(17) .014(2)
C10 .055(2) .088(3) .058(2) -.031(2) -.0204(17) .022(2)
O11 .031(2) .056(4) .033(3) -.003(2) -.0007(19) .007(2)
O11' .061(3) .119(5) .033(2) -.034(3) -.001(2) -.012(3)
C12 .038(4) .054(6) .059(6) -.019(4) .019(4) -.012(5)
C12' .048(4) .092(6) .043(4) -.042(4) -.005(3) .014(4)
C13 .0469(18) .100(3) .0423(18) -.026(2) -.0012(14) .0054(19)
O14 .0397(12) .0702(16) .0567(14) -.0183(11) .0009(10) -.0163(12)
C15 .0343(14) .0410(17) .067(2) -.0107(13) -.0034(14) -.0023(15)
C16 .0314(13) .0342(15) .0452(16) -.0045(11) -.0111(11) -.0016(12)
O17 .0293(9) .0300(10) .0343(9) -.0094(7) -.0046(7) .0038(8)
C18 .0251(11) .0229(12) .0271(12) -.0032(9) -.0001(9) -.0016(9)
N21 .0214(9) .0214(10) .0241(10) .0002(8) .0008(7) .0012(8)
C22 .0205(10) .0219(12) .0221(11) .0014(9) .0027(8) .0002(9)
C23 .0225(11) .0222(12) .0228(11) .0014(9) .0035(9) -.0011(9)
C24 .0284(12) .0177(12) .0335(13) .0007(10) .0035(10) -.0025(10)
C25 .0292(12) .0210(13) .0326(13) .0061(10) .0016(10) .0033(10)
C26 .0252(11) .0241(13) .0258(11) .0039(9) -.0019(9) .0012(9)
N31 .0258(10) .0187(10) .0333(11) -.0004(8) -.0015(8) .0020(8)
C32 .0196(10) .0220(12) .0289(12) -.0013(9) .0004(9) .0025(9)
C33 .0210(11) .0287(13) .0331(13) -.0059(10) -.0041(9) .0069(10)
C34 .0361(14) .0329(16) .0491(16) -.0030(12) -.0163(12) .0166(13)
C35 .0409(15) .0256(15) .066(2) .0057(12) -.0180(14) .0099(14)
C36 .0357(14) .0213(13) .0519(16) .0019(11) -.0080(12) .0004(12)

loop_
_atom_type_symbol
_atom_type_description
_atom_type_scat_dispersion_real
_atom_type_scat_dispersion_imag
_atom_type_scat_source
C C 0.0033 0.0016 'International Tables Vol C Tables 4.2.6.8 and 6.1.1.4'
H H 0.0000 0.0000 'International Tables Vol C Tables 4.2.6.8 and 6.1.1.4'
N N 0.0061 0.0033 'International Tables Vol C Tables 4.2.6.8 and 6.1.1.4'
O O 0.0106 0.0060 'International Tables Vol C Tables 4.2.6.8 and 6.1.1.4'
Cl Cl 0.1484 0.1585 'International Tables Vol C Tables 4.2.6.8 and 6.1.1.4'
Pd Pd -0.9988 1.0072 'International Tables Vol C Tables 4.2.6.8 and 6.1.1.4'

loop_
_geom_angle_atom_site_label_1
_geom_angle_atom_site_label_2
_geom_angle_atom_site_label_3
_geom_angle
_geom_angle_publ_flag
N21 Pd1 N31 79.90(8) y
N21 Pd1 Cl2 170.98(5) y
N31 Pd1 Cl2 94.74(6) y
N21 Pd1 Cl1 95.77(5) y
N31 Pd1 Cl1 169.39(6) y
Cl2 Pd1 Cl1 90.70(2) y
O2 C1 C33 106.93(19) ?
C3 O2 C1 111.59(19) ?
O2 C3 C4 108.5(2) ?
O5 C4 C3 109.5(2) ?
C6 O5 C4 112.26(19) ?
O5 C6 C7 108.0(2) ?
O8 C7 C6 107.6(2) ?
C9' O8 C7 118.3(8) ?
C9' O8 C9 52.3(6) ?
C7 O8 C9 115.3(2) ?
O8 C9 C10 115.2(3) ?
O8 C9' C10 115.8(4) ?
O11 C10 O11' 44.6(3) ?
O11 C10 C9 122.8(3) ?
O11' C10 C9 98.5(3) ?
O11 C10 C9' 113.2(8) ?
O11' C10 C9' 128.7(5) ?
C9 C10 C9' 49.8(6) ?
C12 O11 C10 104.7(3) ?
C12' O11' C10 106.1(3) ?
O11 C12 C13 111.4(4) ?
O11' C12' C13 110.2(4) ?
O14 C13 C12' 116.0(3) ?
O14 C13 C12 107.0(4) ?
C12' C13 C12 33.1(3) ?
C15 O14 C13 112.7(3) ?
O14 C15 C16 110.6(3) ?
O17 C16 C15 110.5(2) ?
C18 O17 C16 108.57(18) ?
O17 C18 C23 108.73(18) ?
C26 N21 C22 120.6(2) ?
C26 N21 Pd1 121.77(15) ?
C22 N21 Pd1 115.24(15) ?
N21 C22 C23 120.1(2) ?
N21 C22 C32 112.73(19) ?
C23 C22 C32 126.76(19) ?
C22 C23 C24 117.7(2) ?
C22 C23 C18 124.8(2) ?
C24 C23 C18 117.5(2) ?
C25 C24 C23 121.1(2) ?
C24 C25 C26 118.8(2) ?
N21 C26 C25 121.5(2) ?
C36 N31 C32 120.6(2) ?
C36 N31 Pd1 123.12(17) ?
C32 N31 Pd1 113.79(15) ?
N31 C32 C33 119.4(2) ?
N31 C32 C22 112.30(19) ?
C33 C32 C22 128.3(2) ?
C32 C33 C34 117.8(2) ?
C32 C33 C1 126.3(2) ?
C34 C33 C1 115.6(2) ?
C35 C34 C33 120.8(2) ?
C34 C35 C36 118.6(3) ?
N31 C36 C35 121.8(3) ?

loop_
_geom_bond_atom_site_label_1
_geom_bond_atom_site_label_2
_geom_bond_site_symmetry_2
_geom_bond_distance
_geom_bond_publ_flag
Pd1 N21 . 2.031(2) y
Pd1 N31 . 2.0416(19) y
Pd1 Cl2 . 2.3107(6) y
Pd1 Cl1 . 2.3110(6) y
C1 O2 . 1.431(3) ?
C1 C33 . 1.515(4) ?
O2 C3 . 1.430(3) ?
C3 C4 . 1.511(4) ?
C4 O5 . 1.427(3) ?
O5 C6 . 1.423(3) ?
C6 C7 . 1.506(4) ?
C7 O8 . 1.430(3) ?
O8 C9' . 1.426(3) ?
O8 C9 . 1.442(3) ?
C9 C10 . 1.498(3) ?
C9' C10 . 1.503(3) ?
C10 O11 . 1.436(3) ?
C10 O11' . 1.451(3) ?
O11 C12 . 1.429(3) ?
O11' C12' . 1.426(3) ?
C12 C13 . 1.512(3) ?
C12' C13 . 1.502(3) ?
C13 O14 . 1.435(4) ?
O14 C15 . 1.417(4) ?
C15 C16 . 1.505(4) ?
C16 O17 . 1.438(3) ?
O17 C18 . 1.429(3) ?
C18 C23 . 1.513(3) ?
N21 C26 . 1.344(3) ?
N21 C22 . 1.382(3) ?
C22 C23 . 1.404(3) ?
C22 C32 . 1.493(3) ?
C23 C24 . 1.405(3) ?
C24 C25 . 1.380(3) ?
C25 C26 . 1.383(3) ?
N31 C36 . 1.338(3) ?
N31 C32 . 1.380(3) ?
C32 C33 . 1.407(3) ?
C33 C34 . 1.408(4) ?
C34 C35 . 1.374(4) ?
C35 C36 . 1.385(4) ?

loop_
_geom_torsion_atom_site_label_1
_geom_torsion_atom_site_label_2
_geom_torsion_atom_site_label_3
_geom_torsion_atom_site_label_4
_geom_torsion
C33 C1 O2 C3 -173.8(2)
C1 O2 C3 C4 175.4(2)
O2 C3 C4 O5 66.5(3)
C3 C4 O5 C6 177.4(2)
C4 O5 C6 C7 -178.5(2)
O5 C6 C7 O8 169.2(2)
C6 C7 O8 C9' -142.4(6)
C6 C7 O8 C9 158.5(3)
C9' O8 C9 C10 -41.0(8)
C7 O8 C9 C10 66.2(4)
C7 O8 C9' C10 -60.3(15)
C9 O8 C9' C10 41.1(8)
O8 C9 C10 O11 -53.7(5)
O8 C9 C10 O11' -94.3(4)
O8 C9 C10 C9' 40.2(8)
O8 C9' C10 O11 73.2(14)
O8 C9' C10 O11' 24(2)
O8 C9' C10 C9 -41.0(8)
O11' C10 O11 C12 -22.6(5)
C9 C10 O11 C12 -88.9(6)
C9' C10 O11 C12 -144.9(6)
O11 C10 O11' C12' 37.5(4)
C9 C10 O11' C12' 166.4(4)
C9' C10 O11' C12' 122.1(11)
C10 O11 C12 C13 -175.0(5)
C10 O11' C12' C13 -170.1(4)
O11' C12' C13 O14 60.4(7)
O11' C12' C13 C12 -20.8(6)
O11 C12 C13 O14 -71.4(7)
O11 C12 C13 C12' 40.4(5)
C12' C13 O14 C15 66.6(5)
C12 C13 O14 C15 100.9(4)
C13 O14 C15 C16 -167.3(2)
O14 C15 C16 O17 -79.0(3)
C15 C16 O17 C18 178.2(2)
C16 O17 C18 C23 169.1(2)
N31 Pd1 N21 C26 162.99(19)
Cl2 Pd1 N21 C26 108.9(4)
Cl1 Pd1 N21 C26 -26.80(17)
N31 Pd1 N21 C22 0.43(15)
Cl2 Pd1 N21 C22 -53.6(4)
Cl1 Pd1 N21 C22 170.65(15)
C26 N21 C22 C23 -4.2(3)
Pd1 N21 C22 C23 158.57(17)
C26 N21 C22 C32 -176.89(19)
Pd1 N21 C22 C32 -14.1(2)
N21 C22 C23 C24 5.6(3)
C32 C22 C23 C24 177.2(2)
N21 C22 C23 C18 -172.0(2)
C32 C22 C23 C18 -0.4(4)
O17 C18 C23 C22 138.2(2)
O17 C18 C23 C24 -39.4(3)
C22 C23 C24 C25 -3.0(3)
C18 C23 C24 C25 174.8(2)
C23 C24 C25 C26 -1.1(4)
C22 N21 C26 C25 -0.1(3)
Pd1 N21 C26 C25 -161.71(18)
C24 C25 C26 N21 2.7(4)
N21 Pd1 N31 C36 176.8(2)
Cl2 Pd1 N31 C36 -10.5(2)
Cl1 Pd1 N31 C36 110.1(3)
N21 Pd1 N31 C32 14.60(16)
Cl2 Pd1 N31 C32 -172.72(15)
Cl1 Pd1 N31 C32 -52.1(4)
C36 N31 C32 C33 -9.0(3)
Pd1 N31 C32 C33 153.77(17)
C36 N31 C32 C22 171.3(2)
Pd1 N31 C32 C22 -25.9(2)
N21 C22 C32 N31 26.2(3)
C23 C22 C32 N31 -145.9(2)
N21 C22 C32 C33 -153.5(2)
C23 C22 C32 C33 34.4(4)
N31 C32 C33 C34 10.4(3)
C22 C32 C33 C34 -170.0(2)
N31 C32 C33 C1 -163.6(2)
C22 C32 C33 C1 16.0(4)
O2 C1 C33 C32 -127.6(2)
O2 C1 C33 C34 58.3(3)
C32 C33 C34 C35 -4.2(4)
C1 C33 C34 C35 170.4(3)
C33 C34 C35 C36 -3.5(4)
C32 N31 C36 C35 1.0(4)
Pd1 N31 C36 C35 -160.1(2)
C34 C35 C36 N31 5.3(4)
